data_2100919
loop_
_publ_author_name
'Weise, S.'
'Willett, R. D.'

_publ_section_title
;
 Crystal structure of [(C~2~H~5~)~3~NCH~3~]Cu~3~Cl~7~: a new structural
 variant of the CuCl~2~ structure
;
_journal_issue 2
_journal_name_full 'Acta Crystallographica Section B'
_journal_page_first 283
_journal_page_last 289
_journal_paper_doi 10.1107/S0108768192009224
_journal_volume 49
_journal_year 1993
_chemical_formula_moiety 'C7 H18 N,Cl7 Cu3'
_chemical_formula_sum 'C7 H18 Cl7 Cu3 N'
_chemical_formula_weight 555.0
_space_group_IT_number 2
_space_group_name_Hall '-P 1'
_space_group_name_H-M_alt 'P -1'
_symmetry_cell_setting triclinic
_symmetry_space_group_name_Hall '-P 1'
_symmetry_space_group_name_H-M 'P -1'
_cell_angle_alpha 65.71(3)
_cell_angle_beta 86.86(3)
_cell_angle_gamma 73.28(3)
_cell_formula_units_Z 2
_cell_length_a 7.917(5)
_cell_length_b 11.131(7)
_cell_length_c 11.664(7)
_cell_volume 894.9(10)
_diffrn_radiation_type mo
_diffrn_radiation_wavelength 0.71073
_exptl_absorpt_coefficient_mu 4.56
_exptl_crystal_density_diffrn 2.060
_exptl_crystal_F_000 546
_cod_data_source_file cd0089.cif
_cod_data_source_block cd0089a
_cod_original_cell_volume 894.8(9)
_cod_database_code 2100919

loop_
_space_group_symop_id
_space_group_symop_operation_xyz
1 x,y,z
2 -x,-y,-z

loop_
_atom_site_label
_atom_site_fract_x
_atom_site_fract_y
_atom_site_fract_z
_atom_site_U_iso_or_equiv
Cu(1) .8600(3) .1327(2) .8770 .0390(10)
Cl(1) .5989(6) .2875(4) .8693(5) .051(2)
Cl(2) .8755(6) .2175(5) .6661(4) .055(3)
Cl(3) .8817(6) .0395(4) 1.0940(4) .045(2)
Cu(2) 1.0882(3) .3571(2) .6333(2) .0400(10)
Cu(3) 1.3853(3) .1399(2) .8770(2) .0400(10)
Cl(4) 1.0894(7) .4212(5) .4182(4) .052(2)
Cl(5) 1.1231(6) .3132(6) .8430(4) .043(2)
Cl(6) 1.3585(6) .1936(5) .6666(4) .052(2)
Cl(7) 1.3777(6) .0528(4) 1.0923(4) .040(2)
N .661(2) .2768(16) .2975(14) .053(8)
C(1) .570(3) .349(3) .375(2) .122(18)
C(2) .534(4) .263(4) .225(4) .21(4)
C(3) .380(3) .361(2) .156(2) .114(18)
C(4) .753(5) .364(3) .206(4) .24(3)
C(5) .904(3) .330(3) .150(3) .18(3)
C(6) .767(6) .142(3) .371(3) .24(3)
C(7) .732(3) .039(2) .483(2) .090(14)
H(1A) .5081 .2934 .4367 ?
H(1B) .4881 .4352 .3214 ?
H(1C) .6560 .3669 .4163 ?
H(2A) .4934 .1887 .2843 ?
H(2B) .6005 .2345 .1647 ?
H(3A) .3206 .3214 .1178 ?
H(3B) .4098 .4381 .0918 ?
H(3C) .3026 .3923 .2113 ?
H(4A) .7785 .4170 .2460 ?
H(4B) .6655 .4222 .1368 ?
H(5A) .9298 .4125 .0926 ?
H(5B) .8869 .2794 .1034 ?
H(5C) .9998 .2742 .2126 ?
H(6A) .7914 .0994 .3126 ?
H(6B) .8734 .1548 .3931 ?
H(7A) .8324 -.0422 .5093 ?
H(7B) .6298 .0165 .4676 ?
H(7C) .7118 .0720 .5481 ?

loop_
_geom_angle_atom_site_label_1
_geom_angle_atom_site_label_2
_geom_angle_atom_site_label_3
_geom_angle
Cl(1) Cu(1) Cl(2) 94.6(2)
Cl(2) Cu(1) Cl(3) 172.9(2)
Cl(2) Cu(1) Cl(3A) 91.2(2)
Cu(1) Cl(1) Cu(3A) 98.8(2)
Cu(1) Cl(3) Cu(1A) 97.0(2)
Cl(2) Cu(2) Cl(5) 95.1(2)
Cl(2) Cu(2) Cl(6) 102.2(2)
Cl(5) Cu(2) Cl(6) 86.0(2)
Cl(4) Cu(2) Cl(4A) 85.3(2)
Cl(6) Cu(2) Cl(4A) 153.2(2)
Cl(5) Cu(3) Cl(7) 93.6(2)
Cl(5) Cu(3) Cl(1A) 96.7(2)
Cl(7) Cu(3) Cl(1A) 94.3(2)
Cl(6) Cu(3) Cl(7A) 91.2(2)
Cl(1A) Cu(3) Cl(7A) 91.8(2)
Cu(2) Cl(5) Cu(3) 93.3(2)
Cu(3) Cl(7) Cu(3B) 93.0(2)
C(1) N C(4) 108.(2)
C(1) N C(6) 112.8(18)
C(4) N C(6) 115.(2)
N C(2) C(4) 37.6(15)
N C(2) C(6) 36.6(14)
C(4) C(2) C(6) 63.7(16)
N C(4) C(5) 130.(3)
N C(6) C(2) 37.3(18)
C(2) C(6) C(7) 115.(3)
Cl(1) Cu(1) Cl(3) 91.3(2)
Cl(1) Cu(1) Cl(3A) 173.8(2)
Cl(3) Cu(1) Cl(3A) 83.0(2)
Cu(1) Cl(2) Cu(2) 101.9(2)
Cl(2) Cu(2) Cl(4) 94.8(2)
Cl(4) Cu(2) Cl(5) 170.1(2)
Cl(4) Cu(2) Cl(6) 91.3(2)
Cl(2) Cu(2) Cl(4A) 104.6(2)
Cl(5) Cu(2) Cl(4A) 92.8(2)
Cl(5) Cu(3) Cl(6) 86.4(2)
Cl(6) Cu(3) Cl(7) 167.3(2)
Cl(6) Cu(3) Cl(1A) 98.3(2)
Cl(5) Cu(3) Cl(7A) 171.4(2)
Cl(7) Cu(3) Cl(7A) 87.0(2)
Cu(2) Cl(4) Cu(2A) 94.7(2)
Cu(2) Cl(6) Cu(3) 94.1(2)
C(1) N C(2) 110.(2)
C(2) N C(4) 105.(3)
C(2) N C(6) 106.(3)
N C(2) C(3) 129.(4)
C(3) C(2) C(4) 110.(3)
C(3) C(2) C(6) 163.(4)
N C(4) C(2) 37.4(17)
C(2) C(4) C(5) 122.(3)
N C(6) C(7) 130.(3)

loop_
_geom_bond_atom_site_label_1
_geom_bond_atom_site_label_2
_geom_bond_distance
Cu(1) Cl(1) 2.258(5)
Cu(1) Cl(3) 2.302(5)
Cl(1) Cu(3A) 2.651(6)
Cl(3) Cu(1A) 2.292(4)
Cu(2) Cl(5) 2.304(5)
Cu(2) Cl(4A) 2.303(5)
Cu(3) Cl(6) 2.280(5)
Cu(3) Cl(1A) 2.651(6)
Cl(4) Cu(2A) 2.303(5)
N C(1) 1.48(3)
N C(4) 1.44(4)
C(2) C(3) 1.40(3)
C(2) C(6) 2.27(5)
C(6) C(7) 1.42(4)
Cu(1) Cl(2) 2.254(5)
Cu(1) Cl(3A) 2.292(4)
Cl(2) Cu(2) 2.519(7)
Cu(2) Cl(4) 2.309(5)
Cu(2) Cl(6) 2.305(5)
Cu(3) Cl(5) 2.312(5)
Cu(3) Cl(7) 2.294(4)
Cu(3) Cl(7A) 2.318(4)
Cl(7) Cu(3B) 2.318(4)
N C(2) 1.43(5)
N C(6) 1.41(3)
C(2) C(4) 2.28(6)
C(4) C(5) 1.36(5)
